data_7101857
loop_
_publ_author_name
'Clegg, William'
'Dale, Sophie H'
'Graham, David V'
'Harrington, Ross W'
'Hevia, Eva'
'Hogg, Lorna M'
'Kennedy, Alan R'
'Mulvey, Robert E'

_publ_section_title
;
 Structural variations in bimetallic sodium-magnesium and sodium-zinc
 ketimides, and a sodium-zinc alkide-alkoxide-amide: connections to
 ring-stacking, ring-laddering, and inverse crown concepts.
;
_journal_issue 16
_journal_name_full 'Chemical communications (Cambridge, England)'
_journal_page_first 1641
_journal_page_last 1643
_journal_paper_doi 10.1039/b618609b
_journal_year 2007
_chemical_formula_moiety 'C104 H82 Mg2 N8 Na2'
_chemical_formula_sum 'C104 H82 Mg2 N8 Na2'
_chemical_formula_weight 1538.38
_chemical_name_systematic
;
?
;
_space_group_IT_number 2
_symmetry_cell_setting triclinic
_symmetry_space_group_name_Hall '-P 1'
_symmetry_space_group_name_H-M 'P -1'
_atom_sites_solution_hydrogens geom
_atom_sites_solution_primary direct
_atom_sites_solution_secondary difmap
_audit_creation_method SHELXL-97
_cell_angle_alpha 65.832(1)
_cell_angle_beta 85.235(2)
_cell_angle_gamma 65.586(1)
_cell_formula_units_Z 1
_cell_length_a 12.9334(3)
_cell_length_b 13.9081(4)
_cell_length_c 14.1940(4)
_cell_measurement_reflns_used 8920
_cell_measurement_temperature 123(2)
_cell_measurement_theta_max 27.10
_cell_measurement_theta_min 1.00
_cell_volume 2109.69(10)
_computing_cell_refinement 'DENZO & COLLECT'
_computing_data_collection 'DENZO & COLLECT'
_computing_data_reduction 'DENZO & COLLECT'
_computing_molecular_graphics SHELXTL
_computing_publication_material 'SHELXTL and local programs'
_computing_structure_refinement SHELXL-97
_computing_structure_solution SHELXS-97
_diffrn_ambient_temperature 123(2)
_diffrn_measured_fraction_theta_full 0.991
_diffrn_measured_fraction_theta_max 0.991
_diffrn_measurement_device_type 'Nonius KappaCCD'
_diffrn_measurement_method '\w and \f scans'
_diffrn_radiation_monochromator graphite
_diffrn_radiation_source 'fine-focus sealed tube'
_diffrn_radiation_type MoK\a
_diffrn_radiation_wavelength 0.71073
_diffrn_reflns_av_R_equivalents 0.045
_diffrn_reflns_av_sigmaI/netI 0.0604
_diffrn_reflns_limit_h_max 16
_diffrn_reflns_limit_h_min -16
_diffrn_reflns_limit_k_max 17
_diffrn_reflns_limit_k_min -17
_diffrn_reflns_limit_l_max 18
_diffrn_reflns_limit_l_min -18
_diffrn_reflns_number 36668
_diffrn_reflns_theta_full 27.12
_diffrn_reflns_theta_max 27.12
_diffrn_reflns_theta_min 1.74
_diffrn_standards_number 0
_exptl_absorpt_coefficient_mu 0.093
_exptl_absorpt_correction_type none
_exptl_crystal_colour orange
_exptl_crystal_density_diffrn 1.211
_exptl_crystal_density_method 'not measured'
_exptl_crystal_description prism
_exptl_crystal_F_000 808
_exptl_crystal_size_max 0.20
_exptl_crystal_size_mid 0.20
_exptl_crystal_size_min 0.15
_refine_diff_density_max 0.197
_refine_diff_density_min -0.203
_refine_diff_density_rms 0.042
_refine_ls_extinction_method none
_refine_ls_goodness_of_fit_ref 1.020
_refine_ls_hydrogen_treatment mixed
_refine_ls_matrix_type full
_refine_ls_number_parameters 527
_refine_ls_number_reflns 9261
_refine_ls_number_restraints 0
_refine_ls_restrained_S_all 1.020
_refine_ls_R_factor_all 0.0894
_refine_ls_R_factor_gt 0.0457
_refine_ls_shift/su_max 0.001
_refine_ls_shift/su_mean 0.000
_refine_ls_structure_factor_coef Fsqd
_refine_ls_weighting_details 'calc w=1/[\s^2^(Fo^2^)+(0.0352P)^2^+0.6029P] where P=(Fo^2^+2Fc^2^)/3'
_refine_ls_weighting_scheme calc
_refine_ls_wR_factor_gt 0.0872
_refine_ls_wR_factor_ref 0.1030
_reflns_number_gt 6055
_reflns_number_total 9261
_reflns_threshold_expression I>2\s(I)
_cod_data_source_file b618609b.txt
_cod_data_source_block dvgrem89_compound1
_cod_database_code 7101857

loop_
_symmetry_equiv_pos_as_xyz
'x, y, z'
'-x, -y, -z'

loop_
_atom_site_label
_atom_site_type_symbol
_atom_site_fract_x
_atom_site_fract_y
_atom_site_fract_z
_atom_site_U_iso_or_equiv
_atom_site_adp_type
_atom_site_occupancy
_atom_site_symmetry_multiplicity
_atom_site_calc_flag
_atom_site_refinement_flags
Mg1 Mg 0.54893(4) 0.49803(4) 0.40164(4) 0.02223(13) Uani 1 1 d .
Na1 Na 0.73648(6) 0.35417(6) 0.61293(5) 0.03469(18) Uani 1 1 d .
N1 N 0.41990(11) 0.56373(12) 0.29476(11) 0.0273(3) Uani 1 1 d .
N2 N 0.72229(11) 0.41886(11) 0.42723(10) 0.0251(3) Uani 1 1 d .
N4 N 0.50195(10) 0.38380(11) 0.53031(10) 0.0229(3) Uani 1 1 d .
C1 C 0.36732(13) 0.59894(14) 0.20814(13) 0.0252(4) Uani 1 1 d .
C2 C 0.25422(14) 0.59188(15) 0.20118(13) 0.0282(4) Uani 1 1 d .
C3 C 0.16773(14) 0.67248(16) 0.12090(15) 0.0343(4) Uani 1 1 d .
H3 H 0.1802 0.7329 0.0652 0.041 Uiso 1 1 calc R
C4 C 0.06321(16) 0.66585(19) 0.12103(18) 0.0447(5) Uani 1 1 d .
H4 H 0.0048 0.7216 0.0658 0.054 Uiso 1 1 calc R
C5 C 0.04468(17) 0.5785(2) 0.2011(2) 0.0527(6) Uani 1 1 d .
H5 H -0.0269 0.5744 0.2015 0.063 Uiso 1 1 calc R
C6 C 0.12953(18) 0.49685(19) 0.28090(19) 0.0502(6) Uani 1 1 d .
H6 H 0.1167 0.4361 0.3357 0.060 Uiso 1 1 calc R
C7 C 0.23380(16) 0.50340(17) 0.28114(15) 0.0388(5) Uani 1 1 d .
H7 H 0.2919 0.4470 0.3364 0.047 Uiso 1 1 calc R
C8 C 0.41030(13) 0.65235(14) 0.10615(12) 0.0250(4) Uani 1 1 d .
C9 C 0.40308(14) 0.62882(15) 0.02140(13) 0.0281(4) Uani 1 1 d .
H9 H 0.3674 0.5797 0.0260 0.034 Uiso 1 1 calc R
C10 C 0.44724(14) 0.67603(15) -0.07014(13) 0.0324(4) Uani 1 1 d .
H10 H 0.4433 0.6578 -0.1270 0.039 Uiso 1 1 calc R
C11 C 0.49684(15) 0.74959(16) -0.07787(14) 0.0355(4) Uani 1 1 d .
H11 H 0.5257 0.7835 -0.1407 0.043 Uiso 1 1 calc R
C12 C 0.50453(15) 0.77396(16) 0.00588(14) 0.0366(4) Uani 1 1 d .
H12 H 0.5391 0.8242 0.0005 0.044 Uiso 1 1 calc R
C13 C 0.46209(14) 0.72539(15) 0.09759(14) 0.0306(4) Uani 1 1 d .
H13 H 0.4683 0.7420 0.1550 0.037 Uiso 1 1 calc R
C14 C 0.81558(13) 0.38339(13) 0.38889(13) 0.0227(4) Uani 1 1 d .
C15 C 0.82369(13) 0.40530(13) 0.27543(13) 0.0233(4) Uani 1 1 d .
C16 C 0.72476(14) 0.45847(16) 0.20825(14) 0.0336(4) Uani 1 1 d .
H16 H 0.6529 0.4755 0.2354 0.040 Uiso 1 1 calc R
C17 C 0.72841(15) 0.48709(16) 0.10333(14) 0.0380(5) Uani 1 1 d .
H17 H 0.6594 0.5243 0.0592 0.046 Uiso 1 1 calc R
C18 C 0.83198(15) 0.46203(16) 0.06192(14) 0.0355(4) Uani 1 1 d .
H18 H 0.8346 0.4819 -0.0105 0.043 Uiso 1 1 calc R
C19 C 0.93099(15) 0.40801(16) 0.12693(14) 0.0354(4) Uani 1 1 d .
H19 H 1.0026 0.3900 0.0993 0.043 Uiso 1 1 calc R
C20 C 0.92719(14) 0.37960(15) 0.23258(14) 0.0297(4) Uani 1 1 d .
H20 H 0.9965 0.3419 0.2764 0.036 Uiso 1 1 calc R
C21 C 0.92736(13) 0.31829(14) 0.45813(13) 0.0266(4) Uani 1 1 d .
C22 C 0.99860(16) 0.20400(17) 0.47718(15) 0.0427(5) Uani 1 1 d .
H22 H 0.9797 0.1660 0.4435 0.051 Uiso 1 1 calc R
C23 C 1.09781(17) 0.14474(19) 0.54560(17) 0.0550(6) Uani 1 1 d .
H23 H 1.1453 0.0661 0.5591 0.066 Uiso 1 1 calc R
C24 C 1.12743(17) 0.1991(2) 0.59363(16) 0.0510(6) Uani 1 1 d .
H24 H 1.1962 0.1590 0.6387 0.061 Uiso 1 1 calc R
C25 C 1.05726(16) 0.31169(19) 0.57620(16) 0.0459(5) Uani 1 1 d .
H25 H 1.0768 0.3493 0.6100 0.055 Uiso 1 1 calc R
C26 C 0.95743(15) 0.37076(16) 0.50912(14) 0.0355(4) Uani 1 1 d .
H26 H 0.9090 0.4485 0.4981 0.043 Uiso 1 1 calc R
N3 N 0.77149(14) 0.15109(14) 0.69629(13) 0.0430(4) Uani 1 1 d .
C27 C 0.83865(15) 0.04371(16) 0.74607(14) 0.0340(4) Uani 1 1 d .
C28 C 0.95450(14) 0.01059(15) 0.79006(13) 0.0311(4) Uani 1 1 d .
C29 C 1.04181(14) -0.09792(15) 0.80715(14) 0.0326(4) Uani 1 1 d .
H29 H 1.0263 -0.1511 0.7913 0.039 Uiso 1 1 calc R
C30 C 1.15046(15) -0.12892(16) 0.84678(14) 0.0376(5) Uani 1 1 d .
H30 H 1.2093 -0.2027 0.8572 0.045 Uiso 1 1 calc R
C31 C 1.17377(17) -0.05358(18) 0.87115(16) 0.0459(5) Uani 1 1 d .
H31 H 1.2483 -0.0753 0.8990 0.055 Uiso 1 1 calc R
C32 C 1.08832(18) 0.05376(19) 0.85498(18) 0.0540(6) Uani 1 1 d .
H32 H 1.1044 0.1060 0.8717 0.065 Uiso 1 1 calc R
C33 C 0.97936(16) 0.08615(17) 0.81457(16) 0.0441(5) Uani 1 1 d .
H33 H 0.9213 0.1605 0.8036 0.053 Uiso 1 1 calc R
C34 C 0.80627(14) -0.05259(16) 0.76167(16) 0.0371(5) Uani 1 1 d .
C35 C 0.78680(15) -0.07177(18) 0.67735(18) 0.0461(5) Uani 1 1 d .
H35 H 0.7921 -0.0220 0.6091 0.055 Uiso 1 1 calc R
C36 C 0.75961(16) -0.1635(2) 0.6927(2) 0.0574(7) Uani 1 1 d .
H36 H 0.7485 -0.1777 0.6351 0.069 Uiso 1 1 calc R
C37 C 0.74880(18) -0.2340(2) 0.7913(3) 0.0649(7) Uani 1 1 d .
H37 H 0.7290 -0.2959 0.8014 0.078 Uiso 1 1 calc R
C38 C 0.76651(17) -0.2152(2) 0.8754(2) 0.0587(6) Uani 1 1 d .
H38 H 0.7581 -0.2636 0.9431 0.070 Uiso 1 1 calc R
C39 C 0.79672(16) -0.12536(17) 0.86129(18) 0.0463(5) Uani 1 1 d .
H39 H 0.8108 -0.1137 0.9196 0.056 Uiso 1 1 calc R
C40 C 0.49350(13) 0.28983(13) 0.54975(12) 0.0223(4) Uani 1 1 d .
C41 C 0.44153(13) 0.23327(14) 0.64459(13) 0.0239(4) Uani 1 1 d .
C42 C 0.49096(15) 0.11416(14) 0.70323(13) 0.0309(4) Uani 1 1 d .
H42 H 0.5540 0.0663 0.6801 0.037 Uiso 1 1 calc R
C43 C 0.44945(17) 0.06422(16) 0.79513(15) 0.0401(5) Uani 1 1 d .
H43 H 0.4854 -0.0172 0.8352 0.048 Uiso 1 1 calc R
C44 C 0.35627(17) 0.13211(17) 0.82870(15) 0.0410(5) Uani 1 1 d .
H44 H 0.3279 0.0978 0.8917 0.049 Uiso 1 1 calc R
C45 C 0.30444(16) 0.25053(17) 0.76997(15) 0.0394(5) Uani 1 1 d .
H45 H 0.2394 0.2976 0.7919 0.047 Uiso 1 1 calc R
C46 C 0.34726(14) 0.30056(15) 0.67922(14) 0.0321(4) Uani 1 1 d .
H46 H 0.3117 0.3821 0.6399 0.039 Uiso 1 1 calc R
C47 C 0.53781(13) 0.22491(13) 0.48149(12) 0.0242(4) Uani 1 1 d .
C48 C 0.48047(15) 0.16978(15) 0.45981(14) 0.0319(4) Uani 1 1 d .
H48 H 0.4126 0.1696 0.4910 0.038 Uiso 1 1 calc R
C49 C 0.52114(16) 0.11507(16) 0.39320(15) 0.0381(5) Uani 1 1 d .
H49 H 0.4806 0.0784 0.3787 0.046 Uiso 1 1 calc R
C50 C 0.62002(16) 0.11355(15) 0.34792(14) 0.0364(4) Uani 1 1 d .
H50 H 0.6477 0.0758 0.3025 0.044 Uiso 1 1 calc R
C51 C 0.67842(16) 0.16714(15) 0.36904(14) 0.0347(4) Uani 1 1 d .
H51 H 0.7467 0.1663 0.3382 0.042 Uiso 1 1 calc R
C52 C 0.63748(14) 0.22226(14) 0.43522(13) 0.0300(4) Uani 1 1 d .
H52 H 0.6783 0.2589 0.4492 0.036 Uiso 1 1 calc R
H1N H 0.7022(19) 0.1587(19) 0.6756(17) 0.060(7) Uiso 1 1 d .

loop_
_atom_site_aniso_label
_atom_site_aniso_U_11
_atom_site_aniso_U_22
_atom_site_aniso_U_33
_atom_site_aniso_U_23
_atom_site_aniso_U_13
_atom_site_aniso_U_12
Mg1 0.0200(3) 0.0227(3) 0.0210(3) -0.0072(2) 0.0040(2) -0.0083(2)
Na1 0.0325(4) 0.0336(4) 0.0269(4) -0.0093(3) 0.0036(3) -0.0069(3)
N1 0.0266(8) 0.0250(7) 0.0249(8) -0.0079(6) 0.0013(6) -0.0080(6)
N2 0.0235(7) 0.0206(7) 0.0287(8) -0.0086(6) 0.0037(6) -0.0087(6)
N4 0.0192(7) 0.0204(7) 0.0240(7) -0.0063(6) 0.0001(6) -0.0062(6)
C1 0.0241(9) 0.0231(9) 0.0255(9) -0.0092(7) 0.0026(7) -0.0082(7)
C2 0.0259(9) 0.0334(10) 0.0310(10) -0.0184(8) 0.0075(8) -0.0132(8)
C3 0.0263(10) 0.0435(11) 0.0368(11) -0.0226(9) 0.0049(8) -0.0125(9)
C4 0.0265(10) 0.0558(13) 0.0598(14) -0.0372(12) 0.0030(9) -0.0111(10)
C5 0.0318(12) 0.0682(16) 0.0866(18) -0.0547(15) 0.0216(12) -0.0273(12)
C6 0.0503(13) 0.0536(14) 0.0663(15) -0.0323(12) 0.0265(12) -0.0359(12)
C7 0.0387(11) 0.0417(11) 0.0421(12) -0.0192(10) 0.0103(9) -0.0217(9)
C8 0.0207(8) 0.0238(9) 0.0231(9) -0.0060(7) -0.0014(7) -0.0056(7)
C9 0.0235(9) 0.0294(9) 0.0277(10) -0.0104(8) 0.0006(7) -0.0087(8)
C10 0.0277(10) 0.0377(10) 0.0226(9) -0.0098(8) -0.0010(7) -0.0073(8)
C11 0.0300(10) 0.0382(11) 0.0246(10) -0.0020(9) 0.0030(8) -0.0128(9)
C12 0.0376(11) 0.0351(10) 0.0329(11) -0.0049(9) 0.0007(8) -0.0199(9)
C13 0.0320(10) 0.0306(10) 0.0259(9) -0.0065(8) -0.0002(7) -0.0147(8)
C14 0.0207(8) 0.0195(8) 0.0273(9) -0.0099(7) 0.0038(7) -0.0080(7)
C15 0.0219(8) 0.0198(8) 0.0278(9) -0.0102(7) 0.0043(7) -0.0082(7)
C16 0.0226(9) 0.0431(11) 0.0340(11) -0.0213(9) 0.0042(8) -0.0076(8)
C17 0.0300(10) 0.0438(11) 0.0335(11) -0.0198(9) -0.0040(8) -0.0043(9)
C18 0.0402(11) 0.0363(10) 0.0264(10) -0.0149(9) 0.0044(8) -0.0110(9)
C19 0.0299(10) 0.0418(11) 0.0336(11) -0.0177(9) 0.0098(8) -0.0133(9)
C20 0.0225(9) 0.0330(10) 0.0314(10) -0.0123(8) 0.0021(7) -0.0104(8)
C21 0.0197(8) 0.0295(9) 0.0249(9) -0.0093(8) 0.0045(7) -0.0075(7)
C22 0.0384(11) 0.0374(11) 0.0411(12) -0.0193(10) -0.0064(9) -0.0007(9)
C23 0.0417(12) 0.0427(12) 0.0490(13) -0.0175(11) -0.0116(10) 0.0126(10)
C24 0.0326(11) 0.0641(15) 0.0375(12) -0.0185(11) -0.0082(9) -0.0033(11)
C25 0.0390(12) 0.0560(14) 0.0419(12) -0.0192(11) -0.0046(9) -0.0186(11)
C26 0.0304(10) 0.0364(11) 0.0371(11) -0.0143(9) -0.0001(8) -0.0117(9)
N3 0.0312(9) 0.0342(10) 0.0506(11) -0.0102(8) -0.0081(8) -0.0069(8)
C27 0.0298(10) 0.0320(10) 0.0336(10) -0.0123(9) 0.0019(8) -0.0078(8)
C28 0.0288(10) 0.0296(10) 0.0284(10) -0.0077(8) 0.0011(8) -0.0102(8)
C29 0.0311(10) 0.0299(10) 0.0321(10) -0.0107(8) 0.0024(8) -0.0104(8)
C30 0.0298(10) 0.0339(10) 0.0374(11) -0.0088(9) 0.0010(8) -0.0079(9)
C31 0.0318(11) 0.0462(12) 0.0506(13) -0.0132(11) -0.0094(9) -0.0123(10)
C32 0.0503(13) 0.0463(13) 0.0674(16) -0.0254(12) -0.0138(11) -0.0165(11)
C33 0.0373(11) 0.0331(11) 0.0543(13) -0.0178(10) -0.0098(10) -0.0054(9)
C34 0.0186(9) 0.0335(10) 0.0530(13) -0.0175(10) -0.0017(8) -0.0045(8)
C35 0.0276(10) 0.0457(12) 0.0656(15) -0.0299(12) 0.0025(10) -0.0087(9)
C36 0.0269(11) 0.0604(15) 0.101(2) -0.0531(16) 0.0082(12) -0.0136(11)
C37 0.0309(12) 0.0542(15) 0.124(2) -0.0488(17) 0.0195(14) -0.0211(11)
C38 0.0351(12) 0.0484(14) 0.0869(19) -0.0222(13) 0.0176(12) -0.0201(11)
C39 0.0321(11) 0.0427(12) 0.0598(14) -0.0164(11) 0.0051(10) -0.0164(10)
C40 0.0174(8) 0.0206(8) 0.0239(9) -0.0056(7) -0.0025(7) -0.0060(7)
C41 0.0216(8) 0.0240(9) 0.0264(9) -0.0082(7) 0.0001(7) -0.0114(7)
C42 0.0322(10) 0.0240(9) 0.0314(10) -0.0074(8) 0.0015(8) -0.0108(8)
C43 0.0493(12) 0.0293(10) 0.0334(11) -0.0019(9) 0.0035(9) -0.0195(10)
C44 0.0497(12) 0.0479(12) 0.0328(11) -0.0118(10) 0.0135(9) -0.0337(11)
C45 0.0355(11) 0.0433(12) 0.0483(12) -0.0228(10) 0.0185(9) -0.0232(9)
C46 0.0280(9) 0.0277(9) 0.0396(11) -0.0111(9) 0.0064(8) -0.0139(8)
C47 0.0261(9) 0.0180(8) 0.0222(9) -0.0040(7) -0.0010(7) -0.0072(7)
C48 0.0299(10) 0.0336(10) 0.0339(10) -0.0142(9) 0.0022(8) -0.0143(8)
C49 0.0440(12) 0.0373(11) 0.0380(11) -0.0189(9) -0.0036(9) -0.0167(9)
C50 0.0430(11) 0.0311(10) 0.0280(10) -0.0132(9) -0.0013(8) -0.0072(9)
C51 0.0368(10) 0.0289(10) 0.0324(10) -0.0120(8) 0.0080(8) -0.0097(8)
C52 0.0303(10) 0.0240(9) 0.0333(10) -0.0105(8) 0.0042(8) -0.0106(8)

loop_
_atom_type_symbol
_atom_type_description
_atom_type_scat_dispersion_real
_atom_type_scat_dispersion_imag
_atom_type_scat_source
Mg Mg 0.0486 0.0363 'International Tables Vol C Tables 4.2.6.8 and 6.1.1.4'
Na Na 0.0362 0.0249 'International Tables Vol C Tables 4.2.6.8 and 6.1.1.4'
N N 0.0061 0.0033 'International Tables Vol C Tables 4.2.6.8 and 6.1.1.4'
C C 0.0033 0.0016 'International Tables Vol C Tables 4.2.6.8 and 6.1.1.4'
H H 0.0000 0.0000 'International Tables Vol C Tables 4.2.6.8 and 6.1.1.4'

loop_
_geom_angle_atom_site_label_1
_geom_angle_atom_site_label_2
_geom_angle_atom_site_label_3
_geom_angle
_geom_angle_site_symmetry_1
_geom_angle_site_symmetry_3
N1 Mg1 N2 142.49(6) . .
N1 Mg1 N4 103.34(6) . 2_666
N2 Mg1 N4 105.59(6) . 2_666
N1 Mg1 N4 101.66(6) . .
N2 Mg1 N4 101.85(5) . .
N4 Mg1 N4 89.69(5) 2_666 .
N2 Na1 N3 109.98(6) . .
N2 Na1 N1 123.15(5) . 2_666
N3 Na1 N1 100.96(6) . 2_666
N2 Na1 C1 146.33(5) . 2_666
N3 Na1 C1 93.30(6) . 2_666
N1 Na1 C1 24.70(4) 2_666 2_666
N2 Na1 C2 147.97(5) . 2_666
N3 Na1 C2 101.87(6) . 2_666
N1 Na1 C2 50.87(5) 2_666 2_666
C1 Na1 C2 29.27(4) 2_666 2_666
N2 Na1 C7 122.18(5) . 2_666
N3 Na1 C7 126.13(6) . 2_666
N1 Na1 C7 62.05(5) 2_666 2_666
C1 Na1 C7 49.04(5) 2_666 2_666
C2 Na1 C7 26.31(5) 2_666 2_666
C1 N1 Mg1 159.68(12) . .
C1 N1 Na1 100.97(10) . 2_666
Mg1 N1 Na1 98.68(6) . 2_666
C14 N2 Mg1 146.35(12) . .
C14 N2 Na1 115.81(11) . .
Mg1 N2 Na1 97.23(6) . .
C40 N4 Mg1 135.18(12) . 2_666
C40 N4 Mg1 133.84(12) . .
Mg1 N4 Mg1 90.31(5) 2_666 .
N1 C1 C8 122.79(14) . .
N1 C1 C2 120.96(15) . .
C8 C1 C2 116.23(14) . .
N1 C1 Na1 54.33(9) . 2_666
C8 C1 Na1 142.32(11) . 2_666
C2 C1 Na1 78.67(9) . 2_666
C3 C2 C7 118.15(16) . .
C3 C2 C1 123.10(16) . .
C7 C2 C1 118.69(15) . .
C3 C2 Na1 117.95(11) . 2_666
C7 C2 Na1 78.21(11) . 2_666
C1 C2 Na1 72.06(9) . 2_666
C2 C3 C4 120.90(18) . .
C2 C3 H3 119.5 . .
C4 C3 H3 119.5 . .
C5 C4 C3 119.91(19) . .
C5 C4 H4 120.0 . .
C3 C4 H4 120.0 . .
C4 C5 C6 120.25(18) . .
C4 C5 H5 119.9 . .
C6 C5 H5 119.9 . .
C5 C6 C7 120.0(2) . .
C5 C6 H6 120.0 . .
C7 C6 H6 120.0 . .
C6 C7 C2 120.80(19) . .
C6 C7 Na1 118.61(13) . 2_666
C2 C7 Na1 75.48(10) . 2_666
C6 C7 H7 119.6 . .
C2 C7 H7 119.6 . .
Na1 C7 H7 76.6 2_666 .
C9 C8 C13 118.66(15) . .
C9 C8 C1 122.45(15) . .
C13 C8 C1 118.86(15) . .
C8 C9 C10 121.03(16) . .
C8 C9 H9 119.5 . .
C10 C9 H9 119.5 . .
C11 C10 C9 119.57(17) . .
C11 C10 H10 120.2 . .
C9 C10 H10 120.2 . .
C10 C11 C12 120.04(17) . .
C10 C11 H11 120.0 . .
C12 C11 H11 120.0 . .
C11 C12 C13 120.31(17) . .
C11 C12 H12 119.8 . .
C13 C12 H12 119.8 . .
C12 C13 C8 120.37(17) . .
C12 C13 H13 119.8 . .
C8 C13 H13 119.8 . .
N2 C14 C15 123.95(14) . .
N2 C14 C21 119.40(15) . .
C15 C14 C21 116.62(13) . .
C16 C15 C20 117.19(16) . .
C16 C15 C14 120.01(14) . .
C20 C15 C14 122.73(14) . .
C17 C16 C15 121.67(16) . .
C17 C16 H16 119.2 . .
C15 C16 H16 119.2 . .
C16 C17 C18 120.35(17) . .
C16 C17 H17 119.8 . .
C18 C17 H17 119.8 . .
C19 C18 C17 119.08(17) . .
C19 C18 H18 120.5 . .
C17 C18 H18 120.5 . .
C18 C19 C20 120.53(16) . .
C18 C19 H19 119.7 . .
C20 C19 H19 119.7 . .
C19 C20 C15 121.18(16) . .
C19 C20 H20 119.4 . .
C15 C20 H20 119.4 . .
C26 C21 C22 118.21(16) . .
C26 C21 C14 119.87(15) . .
C22 C21 C14 121.81(16) . .
C21 C22 C23 120.33(19) . .
C21 C22 H22 119.8 . .
C23 C22 H22 119.8 . .
C24 C23 C22 120.57(19) . .
C24 C23 H23 119.7 . .
C22 C23 H23 119.7 . .
C25 C24 C23 119.67(18) . .
C25 C24 H24 120.2 . .
C23 C24 H24 120.2 . .
C24 C25 C26 120.0(2) . .
C24 C25 H25 120.0 . .
C26 C25 H25 120.0 . .
C21 C26 C25 121.18(18) . .
C21 C26 H26 119.4 . .
C25 C26 H26 119.4 . .
C27 N3 Na1 151.07(14) . .
C27 N3 H1N 110.7(14) . .
Na1 N3 H1N 97.9(14) . .
N3 C27 C28 120.23(17) . .
N3 C27 C34 122.86(16) . .
C28 C27 C34 116.91(15) . .
C33 C28 C29 118.36(16) . .
C33 C28 C27 121.27(16) . .
C29 C28 C27 120.37(16) . .
C30 C29 C28 120.77(17) . .
C30 C29 H29 119.6 . .
C28 C29 H29 119.6 . .
C31 C30 C29 120.28(18) . .
C31 C30 H30 119.9 . .
C29 C30 H30 119.9 . .
C30 C31 C32 119.61(18) . .
C30 C31 H31 120.2 . .
C32 C31 H31 120.2 . .
C31 C32 C33 120.65(19) . .
C31 C32 H32 119.7 . .
C33 C32 H32 119.7 . .
C32 C33 C28 120.34(18) . .
C32 C33 H33 119.8 . .
C28 C33 H33 119.8 . .
C35 C34 C39 119.29(19) . .
C35 C34 C27 120.50(18) . .
C39 C34 C27 120.21(18) . .
C36 C35 C34 120.2(2) . .
C36 C35 H35 119.9 . .
C34 C35 H35 119.9 . .
C37 C36 C35 120.1(2) . .
C37 C36 H36 120.0 . .
C35 C36 H36 120.0 . .
C38 C37 C36 120.3(2) . .
C38 C37 H37 119.8 . .
C36 C37 H37 119.8 . .
C37 C38 C39 120.1(2) . .
C37 C38 H38 119.9 . .
C39 C38 H38 119.9 . .
C38 C39 C34 119.9(2) . .
C38 C39 H39 120.0 . .
C34 C39 H39 120.0 . .
N4 C40 C47 122.12(14) . .
N4 C40 C41 122.47(15) . .
C47 C40 C41 115.39(13) . .
C42 C41 C46 118.11(16) . .
C42 C41 C40 121.14(15) . .
C46 C41 C40 120.60(14) . .
C43 C42 C41 120.86(17) . .
C43 C42 H42 119.6 . .
C41 C42 H42 119.6 . .
C44 C43 C42 120.34(17) . .
C44 C43 H43 119.8 . .
C42 C43 H43 119.8 . .
C43 C44 C45 119.50(17) . .
C43 C44 H44 120.2 . .
C45 C44 H44 120.2 . .
C44 C45 C46 120.10(18) . .
C44 C45 H45 119.9 . .
C46 C45 H45 119.9 . .
C45 C46 C41 121.05(16) . .
C45 C46 H46 119.5 . .
C41 C46 H46 119.5 . .
C48 C47 C52 117.88(16) . .
C48 C47 C40 122.36(15) . .
C52 C47 C40 119.73(14) . .
C49 C48 C47 120.82(17) . .
C49 C48 H48 119.6 . .
C47 C48 H48 119.6 . .
C50 C49 C48 120.44(17) . .
C50 C49 H49 119.8 . .
C48 C49 H49 119.8 . .
C49 C50 C51 119.55(18) . .
C49 C50 H50 120.2 . .
C51 C50 H50 120.2 . .
C50 C51 C52 119.99(17) . .
C50 C51 H51 120.0 . .
C52 C51 H51 120.0 . .
C51 C52 C47 121.32(16) . .
C51 C52 H52 119.3 . .
C47 C52 H52 119.3 . .

loop_
_geom_bond_atom_site_label_1
_geom_bond_atom_site_label_2
_geom_bond_distance
_geom_bond_site_symmetry_2
Mg1 N1 1.9864(14) .
Mg1 N2 2.0343(14) .
Mg1 N4 2.0899(14) 2_666
Mg1 N4 2.1134(14) .
Na1 N2 2.4069(15) .
Na1 N3 2.4244(17) .
Na1 N1 2.4467(15) 2_666
Na1 C1 2.9569(18) 2_666
Na1 C2 3.0475(18) 2_666
Na1 C7 3.082(2) 2_666
N1 C1 1.259(2) .
N1 Na1 2.4467(15) 2_666
N2 C14 1.270(2) .
N4 C40 1.2704(19) .
N4 Mg1 2.0899(14) 2_666
C1 C8 1.511(2) .
C1 C2 1.520(2) .
C1 Na1 2.9569(18) 2_666
C2 C3 1.391(2) .
C2 C7 1.396(2) .
C2 Na1 3.0475(18) 2_666
C3 C4 1.392(2) .
C3 H3 0.950 .
C4 C5 1.375(3) .
C4 H4 0.950 .
C5 C6 1.378(3) .
C5 H5 0.950 .
C6 C7 1.389(3) .
C6 H6 0.950 .
C7 Na1 3.082(2) 2_666
C7 H7 0.950 .
C8 C9 1.389(2) .
C8 C13 1.394(2) .
C9 C10 1.391(2) .
C9 H9 0.950 .
C10 C11 1.382(3) .
C10 H10 0.950 .
C11 C12 1.384(3) .
C11 H11 0.950 .
C12 C13 1.386(2) .
C12 H12 0.950 .
C13 H13 0.950 .
C14 C15 1.514(2) .
C14 C21 1.517(2) .
C15 C16 1.392(2) .
C15 C20 1.392(2) .
C16 C17 1.377(2) .
C16 H16 0.950 .
C17 C18 1.383(2) .
C17 H17 0.950 .
C18 C19 1.374(2) .
C18 H18 0.950 .
C19 C20 1.388(2) .
C19 H19 0.950 .
C20 H20 0.950 .
C21 C26 1.386(2) .
C21 C22 1.388(2) .
C22 C23 1.395(3) .
C22 H22 0.950 .
C23 C24 1.374(3) .
C23 H23 0.950 .
C24 C25 1.372(3) .
C24 H24 0.950 .
C25 C26 1.391(3) .
C25 H25 0.950 .
C26 H26 0.950 .
N3 C27 1.284(2) .
N3 H1N 0.92(2) .
C27 C28 1.482(2) .
C27 C34 1.491(3) .
C28 C33 1.388(3) .
C28 C29 1.396(2) .
C29 C30 1.382(2) .
C29 H29 0.950 .
C30 C31 1.373(3) .
C30 H30 0.950 .
C31 C32 1.379(3) .
C31 H31 0.950 .
C32 C33 1.384(3) .
C32 H32 0.950 .
C33 H33 0.950 .
C34 C35 1.391(3) .
C34 C39 1.393(3) .
C35 C36 1.390(3) .
C35 H35 0.950 .
C36 C37 1.378(4) .
C36 H36 0.950 .
C37 C38 1.377(4) .
C37 H37 0.950 .
C38 C39 1.393(3) .
C38 H38 0.950 .
C39 H39 0.950 .
C40 C47 1.509(2) .
C40 C41 1.517(2) .
C41 C42 1.389(2) .
C41 C46 1.392(2) .
C42 C43 1.386(3) .
C42 H42 0.950 .
C43 C44 1.380(3) .
C43 H43 0.950 .
C44 C45 1.383(3) .
C44 H44 0.950 .
C45 C46 1.384(2) .
C45 H45 0.950 .
C46 H46 0.950 .
C47 C48 1.391(2) .
C47 C52 1.391(2) .
C48 C49 1.388(2) .
C48 H48 0.950 .
C49 C50 1.379(3) .
C49 H49 0.950 .
C50 C51 1.379(3) .
C50 H50 0.950 .
C51 C52 1.386(2) .
C51 H51 0.950 .
C52 H52 0.950 .
